data_7041549
loop_
_publ_author_name
'Jurca, T.'
'Peters, A. W.'
'Mouat, A. R.'
'Farha, O. K.'
'Hupp, J. T.'
'Lohr, T. L.'
'Delferro, M.'
'Marks, T. J.'

_publ_section_title
;
 Second-generation hexavalent molybdenum oxo-amidinate precursors for
 atomic layer deposition.
;
_journal_issue 4
_journal_name_full 'Dalton transactions (Cambridge, England : 2003)'
_journal_page_first 1172
_journal_page_last 1178
_journal_paper_doi 10.1039/c6dt03952a
_journal_volume 46
_journal_year 2017
_chemical_formula_moiety 'C28 H50 Mo N4 O2'
_chemical_formula_sum 'C28 H50 Mo N4 O2'
_chemical_formula_weight 570.66
_chemical_name_systematic 'MoO2(R-AMD)2 (AMD = N,N?-di-R-acetamidinate) R = cyclohexyl '
_space_group_crystal_system orthorhombic
_space_group_IT_number 33
_space_group_name_Hall 'P 2c -2n'
_space_group_name_H-M_alt 'P n a 21'
_symmetry_space_group_name_Hall 'P 2c -2n'
_symmetry_space_group_name_H-M 'P n a 21'
_atom_sites_solution_hydrogens geom
_atom_sites_solution_primary direct
_audit_creation_date 2016-08-24
_audit_creation_method
;
Olex2 1.2
(compiled 2016.08.23 svn.r3337 for OlexSys, GUI svn.r5217)
;
_audit_update_record
;
2016-10-13 deposited with the CCDC.
2016-12-22 downloaded from the CCDC.
;
_cell_angle_alpha 90
_cell_angle_beta 90
_cell_angle_gamma 90
_cell_formula_units_Z 4
_cell_length_a 11.4715(2)
_cell_length_b 11.6621(2)
_cell_length_c 21.5619(5)
_cell_measurement_reflns_used 9961
_cell_measurement_temperature 100
_cell_measurement_theta_max 36.85
_cell_measurement_theta_min 2.66
_cell_volume 2884.59(10)
_computing_cell_refinement 'SAINT V7.23A (Bruker, 2005)'
_computing_data_collection 'APEX2 V2.1-4 (Bruker, 2007)'
_computing_data_reduction 'Bruker SAINT'
_computing_molecular_graphics 'Olex2 (Dolomanov et al., 2009)'
_computing_publication_material 'Olex2 (Dolomanov et al., 2009)'
_computing_structure_refinement 'XL (Sheldrick, 2008)'
_computing_structure_solution 'XS (Sheldrick, 2008)'
_diffrn_ambient_temperature 100.06
_diffrn_detector_area_resol_mean 8
_diffrn_measured_fraction_theta_full 0.998
_diffrn_measured_fraction_theta_max 0.993
_diffrn_measurement_device_type 'Bruker SMART APEX CCD area detector'
_diffrn_measurement_method '\w and \f scans'
_diffrn_radiation_monochromator graphite
_diffrn_radiation_type MoK\a
_diffrn_radiation_wavelength 0.71073
_diffrn_reflns_av_R_equivalents 0.0702
_diffrn_reflns_av_unetI/netI 0.0827
_diffrn_reflns_Laue_measured_fraction_full 0.998
_diffrn_reflns_Laue_measured_fraction_max 0.993
_diffrn_reflns_limit_h_max 19
_diffrn_reflns_limit_h_min -19
_diffrn_reflns_limit_k_max 20
_diffrn_reflns_limit_k_min -16
_diffrn_reflns_limit_l_max 37
_diffrn_reflns_limit_l_min -37
_diffrn_reflns_number 44589
_diffrn_reflns_point_group_measured_fraction_full 0.995
_diffrn_reflns_point_group_measured_fraction_max 0.964
_diffrn_reflns_theta_full 26.000
_diffrn_reflns_theta_max 38.211
_diffrn_reflns_theta_min 2.664
_diffrn_source 'sealed tube'
_diffrn_standards_number 0
_exptl_absorpt_coefficient_mu 0.485
_exptl_absorpt_correction_T_max 0.7475
_exptl_absorpt_correction_T_min 0.6617
_exptl_absorpt_correction_type multi-scan
_exptl_absorpt_process_details
;
SADABS-2014/5 (Bruker,2014/5) was used for absorption correction.
wR2(int) was 0.0676 before and 0.0577 after correction.
The Ratio of minimum to maximum transmission is 0.8852.
The \l/2 correction factor is Not present.
;
_exptl_crystal_colour 'clear dark yellow'
_exptl_crystal_colour_lustre clear
_exptl_crystal_colour_modifier dark
_exptl_crystal_colour_primary yellow
_exptl_crystal_density_diffrn 1.314
_exptl_crystal_description plate
_exptl_crystal_F_000 1216
_exptl_crystal_size_max 0.222
_exptl_crystal_size_mid 0.164
_exptl_crystal_size_min 0.085
_refine_diff_density_max 2.095
_refine_diff_density_min -0.528
_refine_diff_density_rms 0.106
_refine_ls_abs_structure_details
;
 Flack x determined using 4398 quotients [(I+)-(I-)]/[(I+)+(I-)]
 (Parsons, Flack and Wagner, Acta Cryst. B69 (2013) 249-259).
;
_refine_ls_abs_structure_Flack -0.03(2)
_refine_ls_extinction_method none
_refine_ls_goodness_of_fit_ref 0.790
_refine_ls_hydrogen_treatment constr
_refine_ls_matrix_type full
_refine_ls_number_parameters 318
_refine_ls_number_reflns 15363
_refine_ls_number_restraints 1
_refine_ls_restrained_S_all 0.790
_refine_ls_R_factor_all 0.0745
_refine_ls_R_factor_gt 0.0491
_refine_ls_shift/su_max 0.000
_refine_ls_shift/su_mean 0.000
_refine_ls_structure_factor_coef Fsqd
_refine_ls_weighting_details 'w=1/[\s^2^(Fo^2^)+(0.1000P)^2^] where P=(Fo^2^+2Fc^2^)/3'
_refine_ls_weighting_scheme calc
_refine_ls_wR_factor_gt 0.1172
_refine_ls_wR_factor_ref 0.1336
_reflns_Friedel_coverage 0.904
_reflns_Friedel_fraction_full 0.991
_reflns_Friedel_fraction_max 0.934
_reflns_number_gt 11565
_reflns_number_total 15363
_reflns_threshold_expression 'I > 2\s(I)'
_cod_data_source_file c6dt03952a2.cif
_cod_data_source_block sol2
_cod_depositor_comments 'Adding full bibliography for 7041548--7041549.cif.'
_cod_database_code 7041549
_shelx_space_group_comment
;
The symmetry employed for this shelxl refinement is uniquely defined
by the following loop, which should always be used as a source of
symmetry information in preference to the above space-group names.
They are only intended as comments.
;
_shelx_estimated_absorpt_t_max 0.960
_shelx_estimated_absorpt_t_min 0.900
_olex2_refinement_description
;
1. Fixed Uiso
 At 1.2 times of:
  All C(H) groups, All C(H,H) groups
 At 1.5 times of:
  All C(H,H,H) groups
2.a Ternary CH refined with riding coordinates:
 C9(H9), C17(H17), C3(H3), C23(H23)
2.b Secondary CH2 refined with riding coordinates:
 C10(H10A,H10B), C13(H13A,H13B), C11(H11A,H11B), C14(H14A,H14B), C12(H12A,
 H12B), C8(H8A,H8B), C21(H21A,H21B), C18(H18A,H18B), C22(H22A,H22B), C4(H4A,
 H4B), C27(H27A,H27B), C5(H5A,H5B), C28(H28A,H28B), C25(H25A,H25B), C6(H6A,H6B),
  C7(H7A,H7B), C20(H20A,H20B), C19(H19A,H19B), C24(H24A,H24B), C26(H26A,H26B)
2.c Idealised Me refined as rotating group:
 C2(H2A,H2B,H2C), C16(H16A,H16B,H16C)
;
_shelx_shelxl_version_number 2014/7
_olex2_date_sample_completion 2016-01-11
_olex2_date_sample_data_collection 2016-01-10
_olex2_date_sample_submission 2016-01-10
_olex2_exptl_crystal_mounting_method 'Mounted on a brass tip in Paratone-N under air free conditions.'
_olex2_submission_original_sample_id TJ109
_olex2_submission_special_instructions 'No special instructions were received'

loop_
_space_group_symop_operation_xyz
'x, y, z'
'-x, -y, z+1/2'
'-x+1/2, y+1/2, z+1/2'
'x+1/2, -y+1/2, z'

loop_
_atom_site_label
_atom_site_type_symbol
_atom_site_fract_x
_atom_site_fract_y
_atom_site_fract_z
_atom_site_U_iso_or_equiv
_atom_site_adp_type
_atom_site_occupancy
_atom_site_site_symmetry_order
_atom_site_calc_flag
_atom_site_refinement_flags_posn
Mo1 Mo -0.07731(2) -0.41162(2) -0.36598(2) 0.01314(6) Uani 1 1 d .
C2 C 0.2815(3) -0.4169(3) -0.34719(17) 0.0202(6) Uani 1 1 d .
H2A H 0.3195 -0.4764 -0.3721 0.030 Uiso 1 1 calc GR
H2B H 0.2992 -0.4293 -0.3032 0.030 Uiso 1 1 calc GR
H2C H 0.3102 -0.3414 -0.3599 0.030 Uiso 1 1 calc GR
C1 C 0.1520(3) -0.4226(2) -0.35686(12) 0.0130(5) Uani 1 1 d .
C10 C 0.0949(3) -0.5970(3) -0.49432(15) 0.0160(5) Uani 1 1 d .
H10A H 0.0125 -0.5760 -0.5017 0.019 Uiso 1 1 calc R
H10B H 0.0963 -0.6657 -0.4673 0.019 Uiso 1 1 calc R
O1 O -0.0897(2) -0.2992(2) -0.41626(12) 0.0208(5) Uani 1 1 d .
C9 C 0.1572(3) -0.4982(3) -0.46192(13) 0.0142(5) Uani 1 1 d .
H9 H 0.2389 -0.5223 -0.4523 0.017 Uiso 1 1 calc R
N4 N 0.0989(2) -0.4687(2) -0.40432(12) 0.0146(4) Uani 1 1 d .
O2 O -0.1683(2) -0.3812(2) -0.30545(12) 0.0215(5) Uani 1 1 d .
C13 C 0.2150(4) -0.4188(3) -0.56736(17) 0.0254(7) Uani 1 1 d .
H13A H 0.2084 -0.3502 -0.5942 0.030 Uiso 1 1 calc R
H13B H 0.2988 -0.4363 -0.5620 0.030 Uiso 1 1 calc R
C11 C 0.1538(3) -0.6249(3) -0.55610(15) 0.0216(6) Uani 1 1 d .
H11A H 0.2349 -0.6503 -0.5484 0.026 Uiso 1 1 calc R
H11B H 0.1117 -0.6884 -0.5767 0.026 Uiso 1 1 calc R
C14 C 0.1609(3) -0.3929(3) -0.50416(16) 0.0202(6) Uani 1 1 d .
H14A H 0.0805 -0.3640 -0.5103 0.024 Uiso 1 1 calc R
H14B H 0.2065 -0.3317 -0.4836 0.024 Uiso 1 1 calc R
C12 C 0.1547(3) -0.5200(4) -0.59856(15) 0.0250(7) Uani 1 1 d .
H12A H 0.1958 -0.5390 -0.6376 0.030 Uiso 1 1 calc R
H12B H 0.0735 -0.4986 -0.6091 0.030 Uiso 1 1 calc R
N2 N -0.0798(2) -0.6050(2) -0.34308(13) 0.0136(4) Uani 1 1 d .
C17 C -0.0378(3) -0.6950(3) -0.30178(13) 0.0148(5) Uani 1 1 d .
H17 H -0.0941 -0.7603 -0.3036 0.018 Uiso 1 1 calc R
N1 N -0.1628(2) -0.5273(2) -0.42400(12) 0.0150(5) Uani 1 1 d .
N3 N 0.0744(2) -0.3808(3) -0.31569(13) 0.0151(4) Uani 1 1 d .
C8 C 0.0933(3) -0.3661(3) -0.20087(15) 0.0195(6) Uani 1 1 d .
H8A H 0.1418 -0.4363 -0.2000 0.023 Uiso 1 1 calc R
H8B H 0.0109 -0.3892 -0.1953 0.023 Uiso 1 1 calc R
C3 C 0.1074(3) -0.3068(3) -0.26336(14) 0.0158(5) Uani 1 1 d .
H3 H 0.1914 -0.2860 -0.2684 0.019 Uiso 1 1 calc R
C21 C 0.1228(3) -0.8338(3) -0.27774(17) 0.0235(7) Uani 1 1 d .
H21A H 0.0698 -0.9005 -0.2810 0.028 Uiso 1 1 calc R
H21B H 0.2018 -0.8590 -0.2903 0.028 Uiso 1 1 calc R
C15 C -0.1366(3) -0.6259(3) -0.39402(13) 0.0142(5) Uani 1 1 d .
C18 C -0.0344(3) -0.6508(3) -0.23523(14) 0.0206(6) Uani 1 1 d .
H18A H 0.0185 -0.5839 -0.2327 0.025 Uiso 1 1 calc R
H18B H -0.1134 -0.6254 -0.2228 0.025 Uiso 1 1 calc R
C23 C -0.2494(3) -0.5215(3) -0.47377(14) 0.0169(5) Uani 1 1 d .
H23 H -0.2562 -0.6001 -0.4920 0.020 Uiso 1 1 calc R
C16 C -0.1649(3) -0.7425(3) -0.41997(16) 0.0196(6) Uani 1 1 d .
H16A H -0.1360 -0.7478 -0.4626 0.029 Uiso 1 1 calc GR
H16B H -0.2495 -0.7539 -0.4196 0.029 Uiso 1 1 calc GR
H16C H -0.1275 -0.8016 -0.3945 0.029 Uiso 1 1 calc GR
C22 C 0.0811(3) -0.7391(3) -0.32153(16) 0.0210(6) Uani 1 1 d .
H22A H 0.1379 -0.6752 -0.3213 0.025 Uiso 1 1 calc R
H22B H 0.0764 -0.7695 -0.3643 0.025 Uiso 1 1 calc R
C4 C 0.0360(3) -0.1961(3) -0.26464(16) 0.0202(6) Uani 1 1 d .
H4A H -0.0479 -0.2148 -0.2609 0.024 Uiso 1 1 calc R
H4B H 0.0481 -0.1567 -0.3048 0.024 Uiso 1 1 calc R
C27 C -0.3077(4) -0.4432(4) -0.57771(16) 0.0262(7) Uani 1 1 d .
H27A H -0.2863 -0.3870 -0.6102 0.031 Uiso 1 1 calc R
H27B H -0.3087 -0.5203 -0.5969 0.031 Uiso 1 1 calc R
C5 C 0.0714(3) -0.1159(3) -0.21167(17) 0.0211(6) Uani 1 1 d .
H5A H 0.1528 -0.0904 -0.2180 0.025 Uiso 1 1 calc R
H5B H 0.0208 -0.0471 -0.2122 0.025 Uiso 1 1 calc R
C28 C -0.2160(3) -0.4405(4) -0.52606(16) 0.0236(7) Uani 1 1 d .
H28A H -0.1393 -0.4633 -0.5432 0.028 Uiso 1 1 calc R
H28B H -0.2090 -0.3615 -0.5097 0.028 Uiso 1 1 calc R
C25 C -0.4617(4) -0.4927(5) -0.4989(2) 0.0362(11) Uani 1 1 d .
H25A H -0.4712 -0.5723 -0.5139 0.043 Uiso 1 1 calc R
H25B H -0.5371 -0.4673 -0.4812 0.043 Uiso 1 1 calc R
C6 C 0.0611(3) -0.1748(3) -0.14923(16) 0.0209(6) Uani 1 1 d .
H6A H -0.0221 -0.1908 -0.1404 0.025 Uiso 1 1 calc R
H6B H 0.0906 -0.1229 -0.1164 0.025 Uiso 1 1 calc R
C7 C 0.1296(4) -0.2866(3) -0.14767(16) 0.0238(7) Uani 1 1 d .
H7A H 0.1160 -0.3258 -0.1076 0.029 Uiso 1 1 calc R
H7B H 0.2139 -0.2697 -0.1510 0.029 Uiso 1 1 calc R
C20 C 0.1261(4) -0.7924(4) -0.21085(18) 0.0258(7) Uani 1 1 d .
H20A H 0.1864 -0.7323 -0.2065 0.031 Uiso 1 1 calc R
H20B H 0.1474 -0.8571 -0.1833 0.031 Uiso 1 1 calc R
C19 C 0.0077(4) -0.7441(3) -0.19107(15) 0.0251(7) Uani 1 1 d .
H19A H -0.0503 -0.8069 -0.1900 0.030 Uiso 1 1 calc R
H19B H 0.0141 -0.7119 -0.1487 0.030 Uiso 1 1 calc R
C24 C -0.3681(3) -0.4894(4) -0.44848(18) 0.0295(8) Uani 1 1 d .
H24A H -0.3645 -0.4113 -0.4306 0.035 Uiso 1 1 calc R
H24B H -0.3896 -0.5432 -0.4149 0.035 Uiso 1 1 calc R
C26 C -0.4288(3) -0.4151(3) -0.5530(2) 0.0235(7) Uani 1 1 d .
H26A H -0.4308 -0.3341 -0.5392 0.028 Uiso 1 1 calc R
H26B H -0.4867 -0.4244 -0.5867 0.028 Uiso 1 1 calc R

loop_
_atom_site_aniso_label
_atom_site_aniso_U_11
_atom_site_aniso_U_22
_atom_site_aniso_U_33
_atom_site_aniso_U_23
_atom_site_aniso_U_13
_atom_site_aniso_U_12
Mo1 0.01347(9) 0.01261(9) 0.01336(9) -0.00261(12) -0.00141(11) 0.00067(7)
C2 0.0190(14) 0.0219(15) 0.0197(12) -0.0031(11) 0.0010(11) -0.0022(12)
C1 0.0134(10) 0.0129(11) 0.0128(14) 0.0014(9) -0.0013(8) -0.0015(8)
C10 0.0185(13) 0.0160(13) 0.0135(11) -0.0033(10) 0.0010(9) 0.0005(10)
O1 0.0266(13) 0.0160(10) 0.0200(11) -0.0021(9) -0.0047(9) 0.0010(9)
C9 0.0175(13) 0.0141(12) 0.0112(10) 0.0006(9) 0.0014(9) 0.0008(10)
N4 0.0155(11) 0.0167(12) 0.0115(9) -0.0019(9) 0.0005(8) -0.0010(9)
O2 0.0193(11) 0.0222(11) 0.0230(11) -0.0074(10) 0.0018(9) 0.0007(9)
C13 0.0280(18) 0.0321(19) 0.0161(13) 0.0076(13) 0.0064(12) -0.0001(14)
C11 0.0221(15) 0.0264(16) 0.0165(13) -0.0085(12) 0.0008(11) 0.0032(13)
C14 0.0259(16) 0.0193(14) 0.0154(12) 0.0029(11) 0.0045(11) -0.0010(12)
C12 0.0258(17) 0.039(2) 0.0106(11) -0.0010(13) 0.0001(11) 0.0059(15)
N2 0.0156(12) 0.0132(11) 0.0120(10) 0.0006(8) -0.0014(8) -0.0009(9)
C17 0.0181(13) 0.0136(12) 0.0127(11) 0.0022(10) -0.0014(9) -0.0015(10)
N1 0.0157(11) 0.0150(11) 0.0144(10) 0.0005(9) -0.0042(8) 0.0006(9)
N3 0.0145(11) 0.0192(11) 0.0116(9) -0.0042(9) -0.0013(8) -0.0007(9)
C8 0.0286(16) 0.0148(14) 0.0151(12) -0.0011(11) -0.0050(11) -0.0002(12)
C3 0.0207(13) 0.0161(12) 0.0106(10) -0.0030(10) -0.0024(10) -0.0012(11)
C21 0.0251(17) 0.0235(16) 0.0219(14) 0.0054(13) 0.0006(13) 0.0082(13)
C15 0.0130(12) 0.0145(12) 0.0151(12) 0.0013(10) -0.0011(9) -0.0007(10)
C18 0.0276(17) 0.0220(15) 0.0121(11) 0.0006(11) 0.0000(11) 0.0033(13)
C23 0.0195(13) 0.0159(13) 0.0155(11) -0.0013(10) -0.0047(10) -0.0014(11)
C16 0.0266(16) 0.0132(13) 0.0189(13) -0.0011(11) -0.0019(11) -0.0045(12)
C22 0.0198(14) 0.0254(16) 0.0178(12) 0.0047(12) 0.0024(11) 0.0059(12)
C4 0.0300(17) 0.0144(13) 0.0162(12) -0.0017(11) -0.0045(12) 0.0019(12)
C27 0.0285(18) 0.035(2) 0.0149(12) 0.0030(14) -0.0039(12) 0.0048(15)
C5 0.0312(18) 0.0152(13) 0.0171(13) -0.0030(12) -0.0018(12) -0.0011(12)
C28 0.0172(14) 0.0348(18) 0.0187(13) 0.0082(13) -0.0017(11) 0.0017(13)
C25 0.0178(16) 0.061(3) 0.0298(18) 0.020(2) -0.0095(14) -0.0093(18)
C6 0.0310(17) 0.0171(14) 0.0145(12) -0.0029(11) 0.0027(12) -0.0021(12)
C7 0.0366(19) 0.0208(15) 0.0140(12) -0.0030(11) -0.0070(13) 0.0023(14)
C20 0.0280(18) 0.0273(18) 0.0221(15) 0.0042(13) -0.0081(13) 0.0045(14)
C19 0.0355(19) 0.0266(17) 0.0131(12) 0.0051(12) -0.0021(12) 0.0030(15)
C24 0.0169(15) 0.050(2) 0.0215(15) 0.0101(16) -0.0033(12) -0.0030(15)
C26 0.0200(16) 0.0269(19) 0.0236(17) 0.0049(13) -0.0091(12) 0.0005(13)

loop_
_atom_type_symbol
_atom_type_description
_atom_type_scat_dispersion_real
_atom_type_scat_dispersion_imag
_atom_type_scat_source
C C 0.0033 0.0016 'International Tables Vol C Tables 4.2.6.8 and 6.1.1.4'
H H 0.0000 0.0000 'International Tables Vol C Tables 4.2.6.8 and 6.1.1.4'
Mo Mo -1.6832 0.6857 'International Tables Vol C Tables 4.2.6.8 and 6.1.1.4'
N N 0.0061 0.0033 'International Tables Vol C Tables 4.2.6.8 and 6.1.1.4'
O O 0.0106 0.0060 'International Tables Vol C Tables 4.2.6.8 and 6.1.1.4'

loop_
_geom_angle_atom_site_label_1
_geom_angle_atom_site_label_2
_geom_angle_atom_site_label_3
_geom_angle
O1 Mo1 N4 93.87(11)
O1 Mo1 O2 105.96(14)
O1 Mo1 N2 152.23(11)
O1 Mo1 N1 94.39(11)
O1 Mo1 N3 105.54(13)
N4 Mo1 N2 78.68(10)
O2 Mo1 N4 151.41(12)
O2 Mo1 N2 91.83(12)
O2 Mo1 N1 107.79(12)
O2 Mo1 N3 94.41(11)
N1 Mo1 N4 90.60(10)
N1 Mo1 N2 59.37(10)
N3 Mo1 N4 59.92(10)
N3 Mo1 N2 93.87(11)
N3 Mo1 N1 144.82(11)
H2A C2 H2B 109.5
H2A C2 H2C 109.5
H2B C2 H2C 109.5
C1 C2 H2A 109.5
C1 C2 H2B 109.5
C1 C2 H2C 109.5
N4 C1 C2 126.1(3)
N4 C1 N3 110.8(3)
N3 C1 C2 123.1(3)
H10A C10 H10B 108.1
C9 C10 H10A 109.5
C9 C10 H10B 109.5
C9 C10 C11 110.7(3)
C11 C10 H10A 109.5
C11 C10 H10B 109.5
C10 C9 H9 108.8
C10 C9 C14 110.3(3)
N4 C9 C10 110.8(3)
N4 C9 H9 108.8
N4 C9 C14 109.4(3)
C14 C9 H9 108.8
C1 N4 Mo1 90.57(19)
C1 N4 C9 123.5(3)
C9 N4 Mo1 141.9(2)
H13A C13 H13B 108.0
C14 C13 H13A 109.4
C14 C13 H13B 109.4
C12 C13 H13A 109.4
C12 C13 H13B 109.4
C12 C13 C14 111.2(3)
C10 C11 H11A 109.5
C10 C11 H11B 109.5
H11A C11 H11B 108.1
C12 C11 C10 110.8(3)
C12 C11 H11A 109.5
C12 C11 H11B 109.5
C9 C14 H14A 109.1
C9 C14 H14B 109.1
C13 C14 C9 112.6(3)
C13 C14 H14A 109.1
C13 C14 H14B 109.1
H14A C14 H14B 107.8
C13 C12 C11 111.0(3)
C13 C12 H12A 109.4
C13 C12 H12B 109.4
C11 C12 H12A 109.4
C11 C12 H12B 109.4
H12A C12 H12B 108.0
C17 N2 Mo1 146.0(2)
C15 N2 Mo1 90.5(2)
C15 N2 C17 123.2(3)
N2 C17 H17 108.1
N2 C17 C18 109.9(3)
N2 C17 C22 111.7(3)
C18 C17 H17 108.1
C22 C17 H17 108.1
C22 C17 C18 110.8(3)
C15 N1 Mo1 99.14(19)
C15 N1 C23 122.7(3)
C23 N1 Mo1 136.8(2)
C1 N3 Mo1 98.45(19)
C1 N3 C3 123.2(3)
C3 N3 Mo1 135.7(2)
H8A C8 H8B 108.0
C3 C8 H8A 109.4
C3 C8 H8B 109.4
C3 C8 C7 111.0(3)
C7 C8 H8A 109.4
C7 C8 H8B 109.4
N3 C3 C8 112.7(3)
N3 C3 H3 108.0
N3 C3 C4 110.1(3)
C8 C3 H3 108.0
C8 C3 C4 110.0(3)
C4 C3 H3 108.0
H21A C21 H21B 108.0
C22 C21 H21A 109.4
C22 C21 H21B 109.4
C20 C21 H21A 109.4
C20 C21 H21B 109.4
C20 C21 C22 111.3(3)
N2 C15 N1 110.8(3)
N2 C15 C16 126.2(3)
N1 C15 C16 122.8(3)
C17 C18 H18A 109.5
C17 C18 H18B 109.5
H18A C18 H18B 108.1
C19 C18 C17 110.8(3)
C19 C18 H18A 109.5
C19 C18 H18B 109.5
N1 C23 H23 107.4
N1 C23 C28 113.6(3)
N1 C23 C24 111.0(3)
C28 C23 H23 107.4
C24 C23 H23 107.4
C24 C23 C28 109.9(3)
C15 C16 H16A 109.5
C15 C16 H16B 109.5
C15 C16 H16C 109.5
H16A C16 H16B 109.5
H16A C16 H16C 109.5
H16B C16 H16C 109.5
C17 C22 C21 110.7(3)
C17 C22 H22A 109.5
C17 C22 H22B 109.5
C21 C22 H22A 109.5
C21 C22 H22B 109.5
H22A C22 H22B 108.1
C3 C4 H4A 109.4
C3 C4 H4B 109.4
C3 C4 C5 111.1(3)
H4A C4 H4B 108.0
C5 C4 H4A 109.4
C5 C4 H4B 109.4
H27A C27 H27B 108.0
C28 C27 H27A 109.3
C28 C27 H27B 109.3
C26 C27 H27A 109.3
C26 C27 H27B 109.3
C26 C27 C28 111.5(3)
C4 C5 H5A 109.3
C4 C5 H5B 109.3
H5A C5 H5B 108.0
C6 C5 C4 111.4(3)
C6 C5 H5A 109.3
C6 C5 H5B 109.3
C23 C28 C27 110.7(3)
C23 C28 H28A 109.5
C23 C28 H28B 109.5
C27 C28 H28A 109.5
C27 C28 H28B 109.5
H28A C28 H28B 108.1
H25A C25 H25B 108.1
C24 C25 H25A 109.5
C24 C25 H25B 109.5
C26 C25 H25A 109.5
C26 C25 H25B 109.5
C26 C25 C24 110.8(3)
C5 C6 H6A 109.3
C5 C6 H6B 109.3
C5 C6 C7 111.5(3)
H6A C6 H6B 108.0
C7 C6 H6A 109.3
C7 C6 H6B 109.3
C8 C7 H7A 109.4
C8 C7 H7B 109.4
C6 C7 C8 111.2(3)
C6 C7 H7A 109.4
C6 C7 H7B 109.4
H7A C7 H7B 108.0
C21 C20 H20A 109.4
C21 C20 H20B 109.4
C21 C20 C19 111.0(3)
H20A C20 H20B 108.0
C19 C20 H20A 109.4
C19 C20 H20B 109.4
C18 C19 C20 111.7(3)
C18 C19 H19A 109.3
C18 C19 H19B 109.3
C20 C19 H19A 109.3
C20 C19 H19B 109.3
H19A C19 H19B 107.9
C23 C24 C25 111.7(3)
C23 C24 H24A 109.3
C23 C24 H24B 109.3
C25 C24 H24A 109.3
C25 C24 H24B 109.3
H24A C24 H24B 107.9
C27 C26 H26A 109.3
C27 C26 H26B 109.3
C25 C26 C27 111.5(3)
C25 C26 H26A 109.3
C25 C26 H26B 109.3
H26A C26 H26B 108.0

loop_
_geom_bond_atom_site_label_1
_geom_bond_atom_site_label_2
_geom_bond_distance
Mo1 O1 1.707(3)
Mo1 N4 2.282(3)
Mo1 O2 1.708(3)
Mo1 N2 2.309(3)
Mo1 N1 2.085(3)
Mo1 N3 2.082(3)
C2 H2A 0.9800
C2 H2B 0.9800
C2 H2C 0.9800
C2 C1 1.501(5)
C1 N4 1.307(4)
C1 N3 1.349(4)
C10 H10A 0.9900
C10 H10B 0.9900
C10 C9 1.525(5)
C10 C11 1.529(5)
C9 H9 1.0000
C9 N4 1.452(4)
C9 C14 1.530(4)
C13 H13A 0.9900
C13 H13B 0.9900
C13 C14 1.527(5)
C13 C12 1.525(6)
C11 H11A 0.9900
C11 H11B 0.9900
C11 C12 1.528(6)
C14 H14A 0.9900
C14 H14B 0.9900
C12 H12A 0.9900
C12 H12B 0.9900
N2 C17 1.458(4)
N2 C15 1.300(4)
C17 H17 1.0000
C17 C18 1.525(4)
C17 C22 1.519(5)
N1 C15 1.353(4)
N1 C23 1.464(4)
N3 C3 1.470(4)
C8 H8A 0.9900
C8 H8B 0.9900
C8 C3 1.523(5)
C8 C7 1.532(5)
C3 H3 1.0000
C3 C4 1.530(5)
C21 H21A 0.9900
C21 H21B 0.9900
C21 C22 1.530(5)
C21 C20 1.521(5)
C15 C16 1.506(4)
C18 H18A 0.9900
C18 H18B 0.9900
C18 C19 1.524(5)
C23 H23 1.0000
C23 C28 1.520(5)
C23 C24 1.514(5)
C16 H16A 0.9800
C16 H16B 0.9800
C16 H16C 0.9800
C22 H22A 0.9900
C22 H22B 0.9900
C4 H4A 0.9900
C4 H4B 0.9900
C4 C5 1.531(5)
C27 H27A 0.9900
C27 H27B 0.9900
C27 C28 1.532(5)
C27 C26 1.524(6)
C5 H5A 0.9900
C5 H5B 0.9900
C5 C6 1.516(5)
C28 H28A 0.9900
C28 H28B 0.9900
C25 H25A 0.9900
C25 H25B 0.9900
C25 C24 1.528(5)
C25 C26 1.524(6)
C6 H6A 0.9900
C6 H6B 0.9900
C6 C7 1.524(5)
C7 H7A 0.9900
C7 H7B 0.9900
C20 H20A 0.9900
C20 H20B 0.9900
C20 C19 1.532(6)
C19 H19A 0.9900
C19 H19B 0.9900
C24 H24A 0.9900
C24 H24B 0.9900
C26 H26A 0.9900
C26 H26B 0.9900

loop_
_geom_torsion_atom_site_label_1
_geom_torsion_atom_site_label_2
_geom_torsion_atom_site_label_3
_geom_torsion_atom_site_label_4
_geom_torsion
Mo1 N2 C17 C18 38.6(5)
Mo1 N2 C17 C22 -84.9(4)
Mo1 N2 C15 N1 -3.6(2)
Mo1 N2 C15 C16 172.8(3)
Mo1 N1 C15 N2 4.1(3)
Mo1 N1 C15 C16 -172.5(3)
Mo1 N1 C23 C28 54.0(4)
Mo1 N1 C23 C24 -70.4(4)
Mo1 N3 C3 C8 91.6(4)
Mo1 N3 C3 C4 -31.7(4)
C2 C1 N4 Mo1 -176.7(3)
C2 C1 N4 C9 -14.8(5)
C2 C1 N3 Mo1 176.2(3)
C2 C1 N3 C3 12.0(5)
C1 N3 C3 C8 -111.1(4)
C1 N3 C3 C4 125.7(3)
C10 C9 N4 Mo1 -57.7(4)
C10 C9 N4 C1 152.6(3)
C10 C9 C14 C13 -54.7(4)
C10 C11 C12 C13 57.0(4)
C9 C10 C11 C12 -58.4(4)
N4 C1 N3 Mo1 -4.8(3)
N4 C1 N3 C3 -169.0(3)
N4 C9 C14 C13 -176.8(3)
C11 C10 C9 N4 177.8(3)
C11 C10 C9 C14 56.6(4)
C14 C9 N4 Mo1 64.0(4)
C14 C9 N4 C1 -85.6(4)
C14 C13 C12 C11 -54.2(4)
C12 C13 C14 C9 53.6(4)
N2 C17 C18 C19 179.2(3)
N2 C17 C22 C21 -179.7(3)
C17 N2 C15 N1 -178.6(3)
C17 N2 C15 C16 -2.2(5)
C17 C18 C19 C20 55.2(4)
N1 C23 C28 C27 177.4(3)
N1 C23 C24 C25 -175.3(3)
N3 C1 N4 Mo1 4.3(2)
N3 C1 N4 C9 166.2(3)
N3 C3 C4 C5 -178.3(3)
C8 C3 C4 C5 56.9(4)
C3 C8 C7 C6 56.3(4)
C3 C4 C5 C6 -55.8(4)
C21 C20 C19 C18 -54.3(4)
C15 N2 C17 C18 -150.4(3)
C15 N2 C17 C22 86.1(4)
C15 N1 C23 C28 -142.3(3)
C15 N1 C23 C24 93.3(4)
C18 C17 C22 C21 57.5(4)
C23 N1 C15 N2 -164.7(3)
C23 N1 C15 C16 18.7(5)
C22 C17 C18 C19 -56.9(4)
C22 C21 C20 C19 54.7(4)
C4 C5 C6 C7 54.4(4)
C5 C6 C7 C8 -54.6(4)
C28 C23 C24 C25 58.2(5)
C28 C27 C26 C25 -54.0(5)
C7 C8 C3 N3 179.4(3)
C7 C8 C3 C4 -57.2(4)
C20 C21 C22 C17 -56.6(4)
C24 C23 C28 C27 -57.6(4)
C24 C25 C26 C27 53.6(5)
C26 C27 C28 C23 56.1(5)
C26 C25 C24 C23 -56.2(5)
